data_7043257
loop_
_publ_author_name
'Hu, Jufang'
'Dong, Jing'
'Huang, Xianqiang'
'Chi, Yingnan'
'Lin, Zhengguo'
'Li, Jikun'
'Yang, Song'
'Ma, Hongwei'
'Hu, Changwen'

_publ_section_title
;
 Immobilization of Keggin Polyoxovanadoniobate in Crystalline Solids as
 Effective Heterogeneous Catalysts towards Selective Oxidation of
 Benzyl-Alkanes
;
_journal_name_full 'Dalton Trans.'
_journal_paper_doi 10.1039/C7DT01122A
_journal_year 2017
_chemical_formula_moiety '4(C4 H16 Cu N4 2+), 2(C4 H20 Cu N4 O2 2+), Nb12 O42 P V2 10-, 2(O H 1-), 11(H2 O)'
_chemical_formula_sum 'C24 H128 Cu6 N24 Nb12 O59 P V2'
_chemical_formula_weight 3326.51
_space_group_crystal_system tetragonal
_space_group_IT_number 128
_space_group_name_Hall '-P 4 2n'
_space_group_name_H-M_alt 'P 4/m n c'
_symmetry_space_group_name_Hall '-P 4 2n'
_symmetry_space_group_name_H-M 'P 4/m n c'
_atom_sites_solution_hydrogens mixed
_audit_creation_date 2017-06-04
_audit_creation_method
;
Olex2 1.2-beta
(compiled 2016.09.09 svn.r3337 for OlexSys, GUI svn.r5227)
;
_audit_update_record
;
2017-06-05 deposited with the CCDC.
2017-06-05 downloaded from the CCDC.
;
_cell_angle_alpha 90
_cell_angle_beta 90
_cell_angle_gamma 90
_cell_formula_units_Z 2
_cell_length_a 14.5498(3)
_cell_length_b 14.5498(3)
_cell_length_c 22.9484(11)
_cell_measurement_reflns_used 9005
_cell_measurement_temperature 100
_cell_measurement_theta_max 28.06
_cell_measurement_theta_min 2.800
_cell_volume 4858.1(3)
_computing_cell_refinement 'SAINT v8.34A (Bruker, 2013)'
_computing_data_reduction 'SAINT v8.34A (Bruker, 2013)'
_computing_molecular_graphics 'Olex2 (Dolomanov et al., 2009)'
_computing_publication_material 'Olex2 (Dolomanov et al., 2009)'
_computing_structure_refinement 'ShelXL (Sheldrick, 2015)'
_diffrn_ambient_temperature 100
_diffrn_measured_fraction_theta_full 1.000
_diffrn_measured_fraction_theta_max 1.000
_diffrn_measurement_device_type 'CCD area detector'
_diffrn_measurement_method 'phi and omega scans'
_diffrn_radiation_monochromator graphite
_diffrn_radiation_type MoK\a
_diffrn_radiation_wavelength 0.71073
_diffrn_reflns_av_R_equivalents 0.0657
_diffrn_reflns_av_unetI/netI 0.0231
_diffrn_reflns_Laue_measured_fraction_full 1.000
_diffrn_reflns_Laue_measured_fraction_max 1.000
_diffrn_reflns_limit_h_max 18
_diffrn_reflns_limit_h_min -18
_diffrn_reflns_limit_k_max 18
_diffrn_reflns_limit_k_min -18
_diffrn_reflns_limit_l_max 28
_diffrn_reflns_limit_l_min -28
_diffrn_reflns_number 48594
_diffrn_reflns_point_group_measured_fraction_full 1.000
_diffrn_reflns_point_group_measured_fraction_max 1.000
_diffrn_reflns_theta_full 25.242
_diffrn_reflns_theta_max 26.370
_diffrn_reflns_theta_min 1.657
_exptl_absorpt_coefficient_mu 2.939
_exptl_absorpt_correction_T_max 0.7457
_exptl_absorpt_correction_T_min 0.6700
_exptl_absorpt_correction_type multi-scan
_exptl_absorpt_process_details
'SADABS-2014/5 (Bruker,2014/5) was used for absorption correction. wR2(int) was 0.0769 before and 0.0547 after correction. The Ratio of minimum to maximum transmission is 0.8985. The \l/2 correction factor is 0.00150.'
_exptl_crystal_colour violet
_exptl_crystal_colour_primary violet
_exptl_crystal_density_diffrn 2.274
_exptl_crystal_description block
_exptl_crystal_F_000 3278
_refine_diff_density_max 0.792
_refine_diff_density_min -0.986
_refine_diff_density_rms 0.127
_refine_ls_extinction_method none
_refine_ls_goodness_of_fit_ref 1.090
_refine_ls_hydrogen_treatment constr
_refine_ls_matrix_type full
_refine_ls_number_parameters 185
_refine_ls_number_reflns 2563
_refine_ls_number_restraints 138
_refine_ls_restrained_S_all 1.105
_refine_ls_R_factor_all 0.0652
_refine_ls_R_factor_gt 0.0489
_refine_ls_shift/su_max 0.000
_refine_ls_shift/su_mean 0.000
_refine_ls_structure_factor_coef Fsqd
_refine_ls_weighting_details 'w=1/[\s^2^(Fo^2^)+(0.0398P)^2^+40.1219P] where P=(Fo^2^+2Fc^2^)/3'
_refine_ls_weighting_scheme calc
_refine_ls_wR_factor_gt 0.1132
_refine_ls_wR_factor_ref 0.1216
_reflns_Friedel_coverage 0.000
_reflns_number_gt 2023
_reflns_number_total 2563
_reflns_threshold_expression 'I > 2\s(I)'
_cod_data_source_file c7dt01122a2.cif
_cod_data_source_block 1
_cod_database_code 7043257
_shelx_space_group_comment
;
The symmetry employed for this shelxl refinement is uniquely defined
by the following loop, which should always be used as a source of
symmetry information in preference to the above space-group names.
They are only intended as comments.
;
_olex2_refinement_description
;
1. Fixed Uiso
 At 1.2 times of:
  All C(H,H) groups, All N(H,H) groups, All N(H,H,H,H) groups
 At 1.5 times of:
  All O(H,H) groups
2. Restrained distances
 N4-C4 = C3-N3
 1.4 with sigma of 0.02
 C4-C3
 1.5 with sigma of 0.02
 N4-C3 = C4-N3
 2.4 with sigma of 0.02
 C2A-N2 = N2-C2
 1.4 with sigma of 0.02
 C1-N1 = N1-C1A
 1.4 with sigma of 0.02
 C2A-C1A = C2-C1
 1.5 with sigma of 0.02
 H13B-O12_$2
 2.6 with sigma of 0.02
3. Uiso/Uaniso restraints and constraints
Uanis(C2) \\sim Ueq, Uanis(C1) \\sim Ueq, Uanis(C1A) \\sim Ueq, Uanis(C2A)
\\sim Ueq, Uanis(N2) \\sim Ueq, Uanis(N1) \\sim Ueq: with sigma of 0.01 and
sigma for terminal atoms of 0.02
Uanis(O13) \\sim Ueq: with sigma of 0.01 and sigma for terminal atoms of 0.02
4. Rigid body (RIGU) restrains
 C3, Cu2, N4, N3, C4
 with sigma for 1-2 distances of 0.004 and sigma for 1-3 distances of 0.004
 C1, Cu1, N1, N2, C2A, C1A, C2
 with sigma for 1-2 distances of 0.004 and sigma for 1-3 distances of 0.004
 O13, Cu2
 with sigma for 1-2 distances of 0.004 and sigma for 1-3 distances of 0.004
5. Others
 Sof(H1BC)=Sof(H1BD)=Sof(H2BD)=Sof(H2BC)=Sof(C2A)=Sof(H2AC)=Sof(H2AD)=Sof(C1A)=
 Sof(H1AC)=Sof(H1AD)=1-FVAR(1)
 Sof(C1)=Sof(H1A)=Sof(H1B)=Sof(C2)=Sof(H2A)=Sof(H2B)=Sof(H1AA)=Sof(H1AB)=
 Sof(H2AA)=Sof(H2AB)=FVAR(1)
 Fixed Sof: O3(0.5) N4(0.5) H4A(0.5) H4B(0.5) N3(0.5) H3A(0.5) H3B(0.5)
 C4(0.5) H4C(0.5) H4D(0.5) C3(0.5) H3C(0.5) H3D(0.5) O13(0.5) H13A(0.5)
 H13B(0.5)
6.a Rotating group:
 O13(H13A,H13B)
6.b Secondary CH2 refined with riding coordinates:
 C1(H1A,H1B), C2(H2A,H2B), N1(H1AA,H1AB), N1(H1BC,H1BD), N2(H2AA,H2AB),
 N2(H2BD,H2BC), N4(H4A,H4B), N3(H3A,H3B), C4(H4C,H4D), C3(H3C,H3D), C2A(H2AC,
 H2AD), C1A(H1AC,H1AD)
;
_shelx_shelxl_version_number 2016/6
_olex2_submission_special_instructions 'No special instructions were received'

loop_
_space_group_symop_operation_xyz
'x, y, z'
'-x, -y, z'
'-y, x, z'
'y, -x, z'
'-x+1/2, y+1/2, -z+1/2'
'x+1/2, -y+1/2, -z+1/2'
'y+1/2, x+1/2, -z+1/2'
'-y+1/2, -x+1/2, -z+1/2'
'-x, -y, -z'
'x, y, -z'
'y, -x, -z'
'-y, x, -z'
'x-1/2, -y-1/2, z-1/2'
'-x-1/2, y-1/2, z-1/2'
'-y-1/2, -x-1/2, z-1/2'
'y-1/2, x-1/2, z-1/2'

loop_
_atom_site_label
_atom_site_type_symbol
_atom_site_fract_x
_atom_site_fract_y
_atom_site_fract_z
_atom_site_U_iso_or_equiv
_atom_site_adp_type
_atom_site_occupancy
_atom_site_site_symmetry_order
_atom_site_calc_flag
_atom_site_refinement_flags_posn
_atom_site_refinement_flags_adp
_atom_site_refinement_flags_occupancy
_atom_site_disorder_assembly
_atom_site_disorder_group
C1 C 0.1717(18) 0.8011(18) 0.3570(13) 0.152(8) Uani 0.71(4) 1 d D U . A 1
H1A H 0.214809 0.853190 0.352146 0.183 Uiso 0.71(4) 1 calc R . . A 1
H1B H 0.154633 0.796016 0.398676 0.183 Uiso 0.71(4) 1 calc R . . A 1
C2 C 0.0865(19) 0.813(3) 0.3188(8) 0.161(8) Uani 0.71(4) 1 d D U . A 1
H2A H 0.040192 0.765836 0.328266 0.194 Uiso 0.71(4) 1 calc R . . A 1
H2B H 0.058829 0.874595 0.325617 0.194 Uiso 0.71(4) 1 calc R . . A 1
Cu1 Cu 0.21323(11) 0.71323(11) 0.250000 0.1079(8) Uani 1 2 d S TU P A .
Cu2 Cu 0.000000 0.500000 0.000000 0.0722(7) Uani 1 4 d S TU P . .
N1 N 0.2124(9) 0.7153(9) 0.3358(5) 0.144(4) Uani 1 1 d D U . . .
H1AA H 0.179457 0.666707 0.349463 0.172 Uiso 0.71(4) 1 calc R . . A 1
H1AB H 0.270944 0.710141 0.349393 0.172 Uiso 0.71(4) 1 calc R . . A 1
H1BC H 0.203277 0.657257 0.349375 0.172 Uiso 0.29(4) 1 calc R . . A 2
H1BD H 0.268160 0.734812 0.348868 0.172 Uiso 0.29(4) 1 calc R . . A 2
N2 N 0.1151(10) 0.8048(9) 0.2588(6) 0.162(5) Uani 1 1 d D U . . .
H2AA H 0.135506 0.860282 0.245737 0.194 Uiso 0.71(4) 1 calc R . . A 1
H2AB H 0.066076 0.788110 0.236573 0.194 Uiso 0.71(4) 1 calc R . . A 1
H2BD H 0.115800 0.845921 0.228874 0.194 Uiso 0.29(4) 1 calc R . . A 2
H2BC H 0.058926 0.777509 0.260367 0.194 Uiso 0.29(4) 1 calc R . . A 2
Nb1 Nb 0.03098(4) 0.18181(4) 0.10728(3) 0.03835(19) Uani 1 1 d . . . . .
Nb2 Nb 0.20875(5) 0.14793(5) 0.000000 0.0369(2) Uani 1 2 d S T P . .
O2 O 0.1015(4) 0.0715(3) 0.1430(2) 0.0572(14) Uani 1 1 d . . . . .
O3 O -0.0523(5) 0.0721(5) 0.0395(3) 0.0285(17) Uani 0.5 1 d . . . . .
O5 O -0.0547(4) 0.2411(4) 0.0591(3) 0.079(2) Uani 1 1 d . . . . .
O8 O 0.1337(5) 0.2070(4) 0.0589(3) 0.083(2) Uani 1 1 d . . . . .
O10 O 0.000000 0.000000 0.2470(5) 0.063(3) Uani 1 4 d S T P . .
O11 O 0.0446(5) 0.2607(4) 0.1644(3) 0.0736(19) Uani 1 1 d . . . . .
O12 O 0.3081(5) 0.2149(5) 0.000000 0.067(3) Uani 1 2 d DS T P . .
P1 P 0.000000 0.000000 0.000000 0.0151(7) Uani 1 8 d S T P . .
V5 V 0.000000 0.000000 0.17535(10) 0.0401(5) Uani 1 4 d S T P . .
N4 N -0.0796(8) 0.6069(8) 0.0233(7) 0.087(7) Uani 0.5 1 d D U . B -1
H4A H -0.071612 0.619929 0.061746 0.105 Uiso 0.5 1 calc R . . B -1
H4B H -0.064338 0.657622 0.002164 0.105 Uiso 0.5 1 calc R . . B -1
N3 N -0.1093(11) 0.4680(9) -0.0515(8) 0.078(4) Uani 0.5 1 d D U . B -1
H3A H -0.090183 0.460431 -0.088948 0.094 Uiso 0.5 1 calc R . . B -1
H3B H -0.134876 0.414250 -0.039269 0.094 Uiso 0.5 1 calc R . . B -1
C4 C -0.1726(10) 0.5817(11) 0.0123(10) 0.097(8) Uani 0.5 1 d D U . B -1
H4C H -0.212916 0.636411 0.014924 0.116 Uiso 0.5 1 calc R . . B -1
H4D H -0.193511 0.536019 0.041387 0.116 Uiso 0.5 1 calc R . . B -1
C3 C -0.1768(14) 0.5410(14) -0.0486(10) 0.111(8) Uani 0.5 1 d D U . B -1
H3C H -0.238951 0.516313 -0.056466 0.133 Uiso 0.5 1 calc R . . B -1
H3D H -0.162857 0.588765 -0.078032 0.133 Uiso 0.5 1 calc R . . B -1
O13 O -0.0689(16) 0.4283(14) 0.0900(10) 0.136(6) Uani 0.5 1 d . U . B -2
H13A H -0.024243 0.400096 0.114114 0.205 Uiso 0.5 1 d GR . . B -2
H13B H -0.112070 0.381819 0.081083 0.205 Uiso 0.5 1 d DGR . . B -2
C2A C 0.137(6) 0.848(3) 0.3127(15) 0.135(9) Uani 0.29(4) 1 d D U . A 2
H2AC H 0.088996 0.893418 0.323235 0.162 Uiso 0.29(4) 1 calc R . . A 2
H2AD H 0.196629 0.880989 0.309591 0.162 Uiso 0.29(4) 1 calc R . . A 2
C1A C 0.143(4) 0.774(4) 0.358(3) 0.139(9) Uani 0.29(4) 1 d D U . A 2
H1AC H 0.160759 0.799301 0.396730 0.167 Uiso 0.29(4) 1 calc R . . A 2
H1AD H 0.083744 0.740838 0.362295 0.167 Uiso 0.29(4) 1 calc R . . A 2

loop_
_atom_site_aniso_label
_atom_site_aniso_U_11
_atom_site_aniso_U_22
_atom_site_aniso_U_33
_atom_site_aniso_U_23
_atom_site_aniso_U_13
_atom_site_aniso_U_12
C1 0.157(11) 0.160(11) 0.140(9) 0.013(9) -0.018(8) 0.006(9)
C2 0.150(10) 0.162(12) 0.171(9) 0.011(9) -0.018(7) 0.028(9)
Cu1 0.0978(9) 0.0978(9) 0.1282(18) 0.0552(10) -0.0552(10) 0.0025(12)
Cu2 0.0495(11) 0.0228(9) 0.144(2) 0.000 0.000 0.0005(8)
N1 0.145(8) 0.156(7) 0.130(6) 0.050(6) -0.021(6) 0.031(6)
N2 0.184(9) 0.150(8) 0.151(7) 0.005(6) -0.063(7) 0.061(7)
Nb1 0.0391(3) 0.0274(3) 0.0486(4) -0.0103(3) -0.0016(3) -0.0013(2)
Nb2 0.0182(4) 0.0219(4) 0.0704(6) 0.000 0.000 -0.0040(3)
O2 0.052(3) 0.041(3) 0.079(4) 0.012(3) 0.017(3) 0.009(2)
O3 0.024(4) 0.023(4) 0.039(4) -0.009(3) 0.001(4) -0.001(3)
O5 0.055(3) 0.077(4) 0.104(5) 0.049(4) -0.039(3) -0.037(3)
O8 0.088(5) 0.060(4) 0.100(5) 0.031(4) 0.048(4) 0.037(3)
O10 0.074(5) 0.074(5) 0.040(6) 0.000 0.000 0.000
O11 0.094(5) 0.058(4) 0.069(4) -0.035(3) 0.001(3) -0.008(3)
O12 0.026(4) 0.038(4) 0.136(8) 0.000 0.000 -0.007(3)
P1 0.0104(10) 0.0104(10) 0.0244(19) 0.000 0.000 0.000
V5 0.0448(8) 0.0448(8) 0.0307(12) 0.000 0.000 0.000
N4 0.060(7) 0.030(6) 0.17(2) -0.014(8) -0.003(8) 0.002(5)
N3 0.067(9) 0.048(8) 0.119(13) 0.006(8) 0.002(8) -0.019(6)
C4 0.053(7) 0.049(9) 0.19(3) 0.000(14) -0.003(13) 0.003(6)
C3 0.079(13) 0.064(13) 0.19(2) 0.001(13) -0.043(13) 0.003(9)
O13 0.145(14) 0.094(11) 0.170(13) -0.009(11) 0.030(12) -0.020(10)
C2A 0.138(14) 0.131(11) 0.136(10) 0.014(7) -0.009(9) 0.004(9)
C1A 0.138(13) 0.140(13) 0.138(10) 0.017(8) -0.015(9) 0.003(9)

loop_
_atom_type_symbol
_atom_type_description
_atom_type_scat_dispersion_real
_atom_type_scat_dispersion_imag
_atom_type_scat_source
C C 0.0033 0.0016 'International Tables Vol C Tables 4.2.6.8 and 6.1.1.4'
H H 0.0000 0.0000 'International Tables Vol C Tables 4.2.6.8 and 6.1.1.4'
Cu Cu 0.3201 1.2651 'International Tables Vol C Tables 4.2.6.8 and 6.1.1.4'
N N 0.0061 0.0033 'International Tables Vol C Tables 4.2.6.8 and 6.1.1.4'
Nb Nb -2.0727 0.6215 'International Tables Vol C Tables 4.2.6.8 and 6.1.1.4'
O O 0.0106 0.0060 'International Tables Vol C Tables 4.2.6.8 and 6.1.1.4'
P P 0.1023 0.0942 'International Tables Vol C Tables 4.2.6.8 and 6.1.1.4'
V V 0.3005 0.5294 'International Tables Vol C Tables 4.2.6.8 and 6.1.1.4'

loop_
_geom_angle_atom_site_label_1
_geom_angle_atom_site_label_2
_geom_angle_atom_site_label_3
_geom_angle
_geom_angle_site_symmetry_1
_geom_angle_site_symmetry_3
H1A C1 H1B 109.0 . .
C2 C1 H1A 111.0 . .
C2 C1 H1B 111.0 . .
N1 C1 H1A 111.0 . .
N1 C1 H1B 111.0 . .
N1 C1 C2 103.7(19) . .
C1 C2 H2A 110.2 . .
C1 C2 H2B 110.2 . .
H2A C2 H2B 108.5 . .
N2 C2 C1 108(2) . .
N2 C2 H2A 110.2 . .
N2 C2 H2B 110.2 . .
N1 Cu1 N1 179.2(9) . 7_455
N2 Cu1 N1 83.3(5) . .
N2 Cu1 N1 83.3(5) 7_455 7_455
N2 Cu1 N1 96.8(5) 7_455 .
N2 Cu1 N1 96.8(5) . 7_455
N2 Cu1 N2 176.1(9) . 7_455
N4 Cu2 N3 83.2(5) . .
N4 Cu2 O13 108.0(7) . 10
N3 Cu2 O13 28.2(6) . 10
O13 Cu2 O13 110.0(10) 10 .
C1 N1 Cu1 110.4(14) . .
C1 N1 H1AA 109.6 . .
C1 N1 H1AB 109.6 . .
Cu1 N1 H1AA 109.6 . .
Cu1 N1 H1AB 109.6 . .
Cu1 N1 H1BC 109.2 . .
Cu1 N1 H1BD 109.2 . .
H1AA N1 H1AB 108.1 . .
H1BC N1 H1BD 107.9 . .
C1A N1 Cu1 112(3) . .
C1A N1 H1BC 109.2 . .
C1A N1 H1BD 109.2 . .
C2 N2 Cu1 111.4(13) . .
C2 N2 H2AA 109.3 . .
C2 N2 H2AB 109.3 . .
Cu1 N2 H2AA 109.3 . .
Cu1 N2 H2AB 109.3 . .
Cu1 N2 H2BD 111.1 . .
Cu1 N2 H2BC 111.1 . .
H2AA N2 H2AB 108.0 . .
H2BD N2 H2BC 109.1 . .
C2A N2 Cu1 103(3) . .
C2A N2 H2BD 111.1 . .
C2A N2 H2BC 111.1 . .
O2 Nb1 O2 76.2(3) 3 .
O2 Nb1 O3 89.5(2) . .
O2 Nb1 O3 62.8(2) 3 .
O2 Nb1 O3 89.6(2) 3 4
O2 Nb1 O3 63.1(2) . 4
O2 Nb1 V5 38.10(14) 3 .
O2 Nb1 V5 38.15(14) . .
O3 Nb1 O3 42.5(3) 4 .
O3 Nb1 V5 72.72(18) . .
O3 Nb1 V5 72.98(18) 4 .
O5 Nb1 O2 90.8(2) . 3
O5 Nb1 O2 156.6(3) . .
O5 Nb1 O3 97.9(3) . 4
O5 Nb1 O3 67.1(3) . .
O5 Nb1 O8 95.1(3) . .
O5 Nb1 V5 126.26(16) . .
O8 Nb1 O2 89.5(2) . .
O8 Nb1 O2 155.6(3) . 3
O8 Nb1 O3 66.2(3) . 4
O8 Nb1 O3 98.0(3) . .
O8 Nb1 V5 124.97(17) . .
O11 Nb1 O2 98.9(3) . .
O11 Nb1 O2 98.9(3) . 3
O11 Nb1 O3 157.8(3) . 4
O11 Nb1 O3 157.6(3) . .
O11 Nb1 O5 102.4(3) . .
O11 Nb1 O8 102.8(3) . .
O11 Nb1 V5 101.4(2) . .
O5 Nb2 O5 86.7(4) 11 4
O8 Nb2 O5 87.7(2) . 4
O8 Nb2 O5 156.5(3) 10 4
O8 Nb2 O5 156.5(3) . 11
O8 Nb2 O5 87.7(2) 10 11
O8 Nb2 O8 88.4(4) 10 .
O12 Nb2 O5 100.7(3) . 4
O12 Nb2 O5 100.7(3) . 11
O12 Nb2 O8 102.7(3) . 10
O12 Nb2 O8 102.7(3) . .
Nb1 O2 Nb1 133.0(3) 4 .
V5 O2 Nb1 100.8(2) . .
V5 O2 Nb1 101.2(2) . 4
Nb1 O3 Nb1 97.4(3) 3 .
O3 O3 Nb1 127.82(18) 10 .
O3 O3 Nb1 128.19(18) 10 3
P1 O3 Nb1 123.9(4) . 3
P1 O3 Nb1 122.6(4) . .
P1 O3 O3 55.0(3) . 10
Nb1 O5 Nb2 138.7(4) . 3
Nb1 O8 Nb2 140.0(4) . .
O3 P1 O3 109.2(3) 4 10
O3 P1 O3 109.2(3) 3 10
O3 P1 O3 180.0 9 .
O3 P1 O3 70.8(3) 4 2
O3 P1 O3 109.2(3) 12 .
O3 P1 O3 109.2(3) 11 2
O3 P1 O3 70.8(3) 3 .
O3 P1 O3 70.8(3) 12 10
O3 P1 O3 109.2(3) 12 2
O3 P1 O3 180.0(8) 12 4
O3 P1 O3 70.0(6) 9 2
O3 P1 O3 70.8(3) 12 9
O3 P1 O3 70.8(3) 3 2
O3 P1 O3 109.2(3) 4 9
O3 P1 O3 70.0(6) 10 .
O3 P1 O3 110.0(6) 9 10
O3 P1 O3 70.8(3) 11 10
O3 P1 O3 70.0(6) 4 11
O3 P1 O3 180.0(8) 2 10
O3 P1 O3 70.8(3) 9 11
O3 P1 O3 70.8(3) 4 .
O3 P1 O3 70.0(6) 12 3
O3 P1 O3 109.2(3) 11 .
O3 P1 O3 110.0(6) 4 3
O3 P1 O3 110.0(6) 2 .
O3 P1 O3 109.2(3) 9 3
O3 P1 O3 180.0(8) 11 3
O3 P1 O3 110.0(6) 12 11
Nb1 V5 Nb1 119.59(8) . 2
Nb1 V5 Nb1 75.34(3) 2 3
Nb1 V5 Nb1 75.34(3) . 3
Nb1 V5 Nb1 75.34(3) . 4
Nb1 V5 Nb1 119.59(8) 3 4
Nb1 V5 Nb1 75.34(3) 2 4
O2 V5 Nb1 112.10(18) 3 2
O2 V5 Nb1 112.10(18) 2 4
O2 V5 Nb1 40.70(15) 4 2
O2 V5 Nb1 111.87(17) 2 .
O2 V5 Nb1 111.87(17) 3 4
O2 V5 Nb1 40.70(15) 2 3
O2 V5 Nb1 41.02(15) 2 2
O2 V5 Nb1 112.10(18) 4 .
O2 V5 Nb1 41.02(15) 4 4
O2 V5 Nb1 40.70(15) 3 .
O2 V5 Nb1 40.70(15) . 4
O2 V5 Nb1 112.10(18) . 3
O2 V5 Nb1 41.02(15) . .
O2 V5 Nb1 111.87(17) 4 3
O2 V5 Nb1 41.02(15) 3 3
O2 V5 Nb1 111.87(17) . 2
O2 V5 O2 81.72(13) 4 .
O2 V5 O2 81.72(13) 2 3
O2 V5 O2 135.4(4) 2 .
O2 V5 O2 81.72(13) 3 .
O2 V5 O2 135.4(4) 4 3
O2 V5 O2 81.72(13) 2 4
O10 V5 Nb1 120.20(4) . .
O10 V5 Nb1 120.21(4) . 3
O10 V5 Nb1 120.21(4) . 4
O10 V5 Nb1 120.21(4) . 2
O10 V5 O2 112.31(18) . 3
O10 V5 O2 112.31(18) . 4
O10 V5 O2 112.31(18) . .
O10 V5 O2 112.31(18) . 2
Cu2 N4 H4A 110.2 . .
Cu2 N4 H4B 110.2 . .
H4A N4 H4B 108.5 . .
C4 N4 Cu2 107.5(9) . .
C4 N4 H4A 110.2 . .
C4 N4 H4B 110.2 . .
Cu2 N3 H3A 109.8 . .
Cu2 N3 H3B 109.8 . .
H3A N3 H3B 108.2 . .
C3 N3 Cu2 109.6(10) . .
C3 N3 H3A 109.8 . .
C3 N3 H3B 109.8 . .
N4 C4 H4C 110.2 . .
N4 C4 H4D 110.2 . .
N4 C4 C3 107.5(14) . .
H4C C4 H4D 108.5 . .
C3 C4 H4C 110.2 . .
C3 C4 H4D 110.2 . .
N3 C3 C4 107.5(14) . .
N3 C3 H3C 110.2 . .
N3 C3 H3D 110.2 . .
C4 C3 H3C 110.2 . .
C4 C3 H3D 110.2 . .
H3C C3 H3D 108.5 . .
Cu2 O13 H13A 112.6 . .
Cu2 O13 H13B 112.5 . .
H13A O13 H13B 105.8 . .
N2 C2A H2AC 110.3 . .
N2 C2A H2AD 110.3 . .
N2 C2A C1A 107(4) . .
H2AC C2A H2AD 108.5 . .
C1A C2A H2AC 110.3 . .
C1A C2A H2AD 110.3 . .
N1 C1A C2A 103(4) . .
N1 C1A H1AC 111.3 . .
N1 C1A H1AD 111.3 . .
C2A C1A H1AC 111.3 . .
C2A C1A H1AD 111.3 . .
H1AC C1A H1AD 109.2 . .

loop_
_geom_bond_atom_site_label_1
_geom_bond_atom_site_label_2
_geom_bond_distance
_geom_bond_site_symmetry_2
C1 H1A 0.9900 .
C1 H1B 0.9900 .
C1 C2 1.529(18) .
C1 N1 1.465(17) .
C2 H2A 0.9900 .
C2 H2B 0.9900 .
C2 N2 1.445(17) .
Cu1 N1 1.970(12) 7_455
Cu1 N1 1.970(12) .
Cu1 N2 1.963(12) .
Cu1 N2 1.963(12) 7_455
Cu2 N4 2.011(12) .
Cu2 N3 2.035(16) .
Cu2 O13 2.52(2) 10
Cu2 O13 2.52(2) .
N1 H1AA 0.9100 .
N1 H1AB 0.9100 .
N1 H1BC 0.9100 .
N1 H1BD 0.9100 .
N1 C1A 1.42(2) .
N2 H2AA 0.9100 .
N2 H2AB 0.9100 .
N2 H2BD 0.9100 .
N2 H2BC 0.9100 .
N2 C2A 1.43(2) .
Nb1 O2 2.064(5) 3
Nb1 O2 2.075(5) .
Nb1 O3 2.537(7) .
Nb1 O3 2.516(8) 4
Nb1 O5 1.877(6) .
Nb1 O8 1.897(6) .
Nb1 O11 1.755(5) .
Nb1 V5 3.1050(13) .
Nb2 O5 1.974(6) 4
Nb2 O5 1.974(6) 11
Nb2 O8 1.939(6) 10
Nb2 O8 1.939(6) .
Nb2 O12 1.744(7) .
O2 V5 1.953(5) .
O3 O3 1.813(16) 10
O3 P1 1.581(7) .
O10 V5 1.644(11) .
N4 H4A 0.9100 .
N4 H4B 0.9100 .
N4 C4 1.425(15) .
N3 H3A 0.9100 .
N3 H3B 0.9100 .
N3 C3 1.449(16) .
C4 H4C 0.9900 .
C4 H4D 0.9900 .
C4 C3 1.520(18) .
C3 H3C 0.9900 .
C3 H3D 0.9900 .
O13 H13A 0.9470 .
O13 H13B 0.9455 .
C2A H2AC 0.9900 .
C2A H2AD 0.9900 .
C2A C1A 1.51(2) .
C1A H1AC 0.9900 .
C1A H1AD 0.9900 .

loop_
_geom_torsion_atom_site_label_1
_geom_torsion_atom_site_label_2
_geom_torsion_atom_site_label_3
_geom_torsion_atom_site_label_4
_geom_torsion
_geom_torsion_site_symmetry_1
_geom_torsion_site_symmetry_4
C1 C2 N2 Cu1 36(4) . .
C2 C1 N1 Cu1 45(3) . .
Cu1 N1 C1A C2A -32(6) . .
Cu1 N2 C2A C1A -56(6) . .
Cu2 N4 C4 C3 -47.6(17) . .
Cu2 N3 C3 C4 -33(2) . .
N1 C1 C2 N2 -51(4) . .
N2 C2A C1A N1 59(8) . .
Nb1 O3 P1 O3 55.9(2) 3 12
Nb1 O3 P1 O3 -116.1(4) . 10
Nb1 O3 P1 O3 -64.0(4) 3 2
Nb1 O3 P1 O3 -124.1(2) 3 4
Nb1 O3 P1 O3 116.0(4) 3 10
Nb1 O3 P1 O3 3.7(5) . 4
Nb1 O3 P1 O3 124.04(18) . 3
Nb1 O3 P1 O3 176.2(6) 3 11
Nb1 O3 P1 O3 63.9(4) . 2
Nb1 O3 P1 O3 -55.96(18) . 11
Nb1 O3 P1 O3 -3.8(6) 3 3
Nb1 O3 P1 O3 -176.3(5) . 12
O2 Nb1 O5 Nb2 -56.0(6) 3 3
O2 Nb1 O5 Nb2 -0.3(11) . 3
O2 Nb1 O8 Nb2 58.1(6) . .
O2 Nb1 O8 Nb2 4.7(11) 3 .
O3 Nb1 O5 Nb2 33.7(6) 4 3
O3 Nb1 O5 Nb2 3.8(5) . 3
O3 Nb1 O8 Nb2 -31.3(6) . .
O3 Nb1 O8 Nb2 -2.5(5) 4 .
O3 O3 P1 O3 -119.83(18) 10 3
O3 O3 P1 O3 60.17(18) 10 11
O3 O3 P1 O3 -60.17(18) 10 12
O3 O3 P1 O3 119.83(18) 10 4
O3 O3 P1 O3 180.0 10 2
O5 Nb1 O8 Nb2 -98.8(6) . .
O8 Nb1 O5 Nb2 100.3(6) . 3
O11 Nb1 O5 Nb2 -155.3(6) . 3
O11 Nb1 O8 Nb2 157.2(6) . .
V5 Nb1 O5 Nb2 -40.9(7) . 3
V5 Nb1 O8 Nb2 43.1(7) . .
N4 C4 C3 N3 54(2) . .
